data_4062590
_journal_name_full Organometallics
_journal_paper_doi 10.1021/om0343059
_journal_year 2004
_chemical_formula_sum 'C60 H80 Cl8 N8 O7 P2 Pd2'
_chemical_formula_weight 1583.66
_space_group_IT_number 2
_symmetry_cell_setting triclinic
_symmetry_space_group_name_Hall '-P 1'
_symmetry_space_group_name_H-M 'P -1'
_cell_angle_alpha 77.533(5)
_cell_angle_beta 85.937(5)
_cell_angle_gamma 88.832(5)
_cell_formula_units_Z 2
_cell_length_a 12.530(4)
_cell_length_b 15.620(4)
_cell_length_c 17.576(5)
_cell_measurement_temperature 293(2)
_cell_volume 3350.3(16)
_diffrn_ambient_temperature 293(2)
_exptl_crystal_density_diffrn 1.570
_cod_depositor_comments
;
The following automatic conversions were performed:
'_symmetry_cell_setting' value 'Triclinic' changed to 'triclinic'
according to '/home/saulius/struct/CIF-dictionaries/cif_core.dic'
dictionary named 'cif_core.dic' version 2.4.1 from 2010-06-29.

Automatic conversion script
Id: cif_fix_enum 1527 2010-12-29 10:47:43Z saulius 
;
_cod_database_code 4062590

loop_
_symmetry_equiv_pos_as_xyz
'x, y, z'
'-x, -y, -z'

loop_
_atom_site_label
_atom_site_type_symbol
_atom_site_fract_x
_atom_site_fract_y
_atom_site_fract_z
_atom_site_U_iso_or_equiv
_atom_site_adp_type
_atom_site_occupancy
_atom_site_symmetry_multiplicity
_atom_site_calc_flag
_atom_site_refinement_flags
_atom_site_disorder_assembly
_atom_site_disorder_group
Pd1A Pd 0.95294(5) 0.93228(4) 0.73984(3) 0.0298(2) Uani 1 1 d . . .
P1A P 1.0596(2) 0.83358(15) 0.80604(15) 0.0437(6) Uani 1 1 d . . .
N1A N 1.1110(9) 0.6800(6) 0.8975(7) 0.089(4) Uani 1 1 d . . .
N2A N 1.1819(8) 0.8083(5) 0.9357(5) 0.073(3) Uani 1 1 d . . .
N3A N 1.2536(9) 0.7443(6) 0.7930(7) 0.085(3) Uani 1 1 d . . .
N4A N 0.8572(5) 1.0287(4) 0.6768(3) 0.0242(14) Uani 1 1 d . . .
O1A O 1.3256(6) 0.7719(4) 1.0036(4) 0.0560(18) Uani 1 1 d . . .
O2A O 1.3841(6) 0.8344(6) 0.7560(5) 0.086(3) Uani 1 1 d . . .
O3A O 1.0744(4) 1.0224(4) 0.7344(3) 0.0387(14) Uani 1 1 d . . .
Cl1A Cl 1.1177(2) 1.38192(15) 0.55080(16) 0.0569(7) Uani 1 1 d . . .
Cl2A Cl 1.28299(17) 1.09849(15) 0.73540(15) 0.0496(6) Uani 1 1 d . . .
C1A C 1.1146(9) 0.8717(6) 0.8863(6) 0.065(3) Uani 1 1 d . . .
H1A1 H 1.1565 0.9239 0.8645 0.078 Uiso 1 1 calc R . .
H1A2 H 1.0556 0.8885 0.9189 0.078 Uiso 1 1 calc R . .
C2A C 1.1795(9) 0.8061(7) 0.7520(7) 0.073(4) Uani 1 1 d . . .
H2A1 H 1.1575 0.7833 0.7085 0.088 Uiso 1 1 calc R . .
H2A2 H 1.2180 0.8601 0.7302 0.088 Uiso 1 1 calc R . .
C3A C 1.0205(8) 0.7227(6) 0.8580(6) 0.059(3) Uani 1 1 d . . .
H3A1 H 0.9610 0.7257 0.8957 0.071 Uiso 1 1 calc R . .
H3A2 H 0.9982 0.6894 0.8213 0.071 Uiso 1 1 calc R . .
C4A C 1.1397(11) 0.7196(7) 0.9617(8) 0.104(6) Uani 1 1 d . . .
H4A1 H 1.0768 0.7211 0.9969 0.125 Uiso 1 1 calc R . .
H4A2 H 1.1929 0.6829 0.9908 0.125 Uiso 1 1 calc R . .
C5A C 1.1997(13) 0.6649(8) 0.8451(11) 0.119(7) Uani 1 1 d . . .
H5A1 H 1.1747 0.6284 0.8119 0.143 Uiso 1 1 calc R . .
H5A2 H 1.2535 0.6315 0.8762 0.143 Uiso 1 1 calc R . .
C6A C 1.2742(8) 0.8272(6) 0.9611(5) 0.040(2) Uani 1 1 d . . .
C7A C 1.3540(8) 0.7657(8) 0.7946(6) 0.055(3) Uani 1 1 d . . .
C8A C 1.3162(8) 0.9185(6) 0.9318(6) 0.055(3) Uani 1 1 d . . .
H8A1 H 1.3730 0.9283 0.9628 0.083 Uiso 1 1 calc R . .
H8A2 H 1.2596 0.9600 0.9357 0.083 Uiso 1 1 calc R . .
H8A3 H 1.3429 0.9257 0.8783 0.083 Uiso 1 1 calc R . .
C9A C 1.4276(9) 0.7030(7) 0.8418(7) 0.069(3) Uani 1 1 d . . .
H9A1 H 1.4998 0.7236 0.8300 0.103 Uiso 1 1 calc R . .
H9A2 H 1.4220 0.6464 0.8294 0.103 Uiso 1 1 calc R . .
H9A3 H 1.4083 0.6986 0.8963 0.103 Uiso 1 1 calc R . .
C10A C 0.8421(7) 0.8368(6) 0.7500(6) 0.047(2) Uani 1 1 d . . .
H10A H 0.8762 0.7848 0.7392 0.071 Uiso 1 1 calc R . .
H10B H 0.7886 0.8562 0.7135 0.071 Uiso 1 1 calc R . .
H10C H 0.8091 0.8244 0.8022 0.071 Uiso 1 1 calc R . .
C11A C 0.8903(6) 1.1084(5) 0.6488(4) 0.0254(18) Uani 1 1 d . . .
H11A H 0.8402 1.1467 0.6229 0.030 Uiso 1 1 calc R . .
C12A C 0.9933(6) 1.1456(5) 0.6523(4) 0.0237(17) Uani 1 1 d . . .
C13A C 1.0068(6) 1.2324(5) 0.6095(4) 0.0284(18) Uani 1 1 d . . .
H13A H 0.9500 1.2611 0.5832 0.034 Uiso 1 1 calc R . .
C14A C 1.1005(7) 1.2748(5) 0.6059(5) 0.035(2) Uani 1 1 d . . .
C15A C 1.1859(6) 1.2352(5) 0.6447(5) 0.035(2) Uani 1 1 d . . .
H15A H 1.2501 1.2649 0.6421 0.042 Uiso 1 1 calc R . .
C16A C 1.1747(6) 1.1501(5) 0.6877(5) 0.0319(19) Uani 1 1 d . . .
C17A C 1.0778(6) 1.1008(5) 0.6934(4) 0.0310(19) Uani 1 1 d . . .
C18A C 0.7483(6) 1.0138(5) 0.6594(5) 0.0293(19) Uani 1 1 d . . .
C19A C 0.7307(6) 0.9949(5) 0.5877(5) 0.0309(19) Uani 1 1 d . . .
C20A C 0.6255(7) 0.9826(5) 0.5720(5) 0.035(2) Uani 1 1 d . . .
H20A H 0.6109 0.9705 0.5242 0.042 Uiso 1 1 calc R . .
C21A C 0.5418(7) 0.9883(5) 0.6273(6) 0.040(2) Uani 1 1 d . . .
H21A H 0.4717 0.9813 0.6158 0.048 Uiso 1 1 calc R . .
C22A C 0.5622(7) 1.0042(6) 0.6985(5) 0.039(2) Uani 1 1 d . . .
H22A H 0.5055 1.0062 0.7353 0.047 Uiso 1 1 calc R . .
C23A C 0.6645(7) 1.0172(5) 0.7167(5) 0.034(2) Uani 1 1 d . . .
C24A C 0.6859(7) 1.0335(6) 0.7969(5) 0.045(2) Uani 1 1 d . . .
H24A H 0.7632 1.0291 0.8026 0.054 Uiso 1 1 calc R . .
C25A C 0.6499(13) 1.1219(8) 0.8056(7) 0.100(5) Uani 1 1 d . . .
H25A H 0.6703 1.1641 0.7587 0.150 Uiso 1 1 calc R . .
H25B H 0.6824 1.1367 0.8489 0.150 Uiso 1 1 calc R . .
H25C H 0.5734 1.1224 0.8149 0.150 Uiso 1 1 calc R . .
C26A C 0.6300(13) 0.9625(9) 0.8622(6) 0.105(5) Uani 1 1 d . . .
H26A H 0.6497 0.9698 0.9122 0.157 Uiso 1 1 calc R . .
H26B H 0.6518 0.9054 0.8549 0.157 Uiso 1 1 calc R . .
H26C H 0.5538 0.9684 0.8598 0.157 Uiso 1 1 calc R . .
C27A C 0.8235(7) 0.9824(6) 0.5291(5) 0.042(2) Uani 1 1 d . . .
H27A H 0.8895 1.0016 0.5470 0.051 Uiso 1 1 calc R . .
C28A C 0.8362(15) 0.8928(8) 0.5247(10) 0.163(10) Uani 1 1 d . . .
H28A H 0.7844 0.8781 0.4920 0.244 Uiso 1 1 calc R . .
H28B H 0.8259 0.8563 0.5761 0.244 Uiso 1 1 calc R . .
H28C H 0.9069 0.8835 0.5030 0.244 Uiso 1 1 calc R . .
C29A C 0.8104(15) 1.0327(13) 0.4508(9) 0.219(15) Uani 1 1 d . . .
H29A H 0.7555 1.0762 0.4524 0.329 Uiso 1 1 calc R . .
H29B H 0.7903 0.9943 0.4184 0.329 Uiso 1 1 calc R . .
H29C H 0.8766 1.0610 0.4296 0.329 Uiso 1 1 calc R . .
Pd1B Pd 0.40910(5) 0.43968(4) 0.26803(4) 0.0283(2) Uani 1 1 d . . .
P1B P 0.46920(16) 0.35307(13) 0.37195(12) 0.0273(5) Uani 1 1 d . . .
N1B N 0.5099(6) 0.1982(4) 0.4646(4) 0.0351(17) Uani 1 1 d . . .
N2B N 0.6549(5) 0.3048(4) 0.4460(4) 0.0317(16) Uani 1 1 d . . .
N3B N 0.4487(5) 0.3139(4) 0.5342(4) 0.0318(16) Uani 1 1 d . . .
N4B N 0.3460(5) 0.5309(4) 0.1759(4) 0.0293(15) Uani 1 1 d . . .
O1B O 0.7537(5) 0.2791(4) 0.5510(3) 0.0418(15) Uani 1 1 d . . .
O2B O 0.4801(5) 0.4288(4) 0.5879(3) 0.0471(16) Uani 1 1 d . . .
O3B O 0.5577(4) 0.4999(3) 0.2399(3) 0.0329(13) Uani 1 1 d . . .
Cl1B Cl 0.6529(3) 0.85962(17) 0.07247(17) 0.0781(10) Uani 1 1 d . . .
Cl2B Cl 0.76809(18) 0.55963(16) 0.26383(14) 0.0493(6) Uani 1 1 d . . .
C1B C 0.6128(6) 0.3631(5) 0.3768(5) 0.034(2) Uani 1 1 d . . .
H1B1 H 0.6490 0.3496 0.3301 0.041 Uiso 1 1 calc R . .
H1B2 H 0.6292 0.4233 0.3775 0.041 Uiso 1 1 calc R . .
C2B C 0.4098(7) 0.3732(5) 0.4650(4) 0.034(2) Uani 1 1 d . . .
H2B1 H 0.4249 0.4331 0.4677 0.041 Uiso 1 1 calc R . .
H2B2 H 0.3328 0.3675 0.4661 0.041 Uiso 1 1 calc R . .
C3B C 0.4593(7) 0.2334(5) 0.3924(5) 0.0314(19) Uani 1 1 d . . .
H3B1 H 0.3848 0.2160 0.3977 0.038 Uiso 1 1 calc R . .
H3B2 H 0.4949 0.2109 0.3499 0.038 Uiso 1 1 calc R . .
C4B C 0.6231(6) 0.2127(5) 0.4585(5) 0.0331(19) Uani 1 1 d . . .
H4B1 H 0.6547 0.1887 0.4156 0.040 Uiso 1 1 calc R . .
H4B2 H 0.6526 0.1805 0.5060 0.040 Uiso 1 1 calc R . .
C5B C 0.4505(7) 0.2209(5) 0.5338(5) 0.036(2) Uani 1 1 d . . .
H5B1 H 0.3773 0.2008 0.5363 0.043 Uiso 1 1 calc R . .
H5B2 H 0.4825 0.1894 0.5805 0.043 Uiso 1 1 calc R . .
C6B C 0.7196(7) 0.3315(5) 0.4958(5) 0.035(2) Uani 1 1 d . . .
C7B C 0.4839(6) 0.3501(6) 0.5927(5) 0.035(2) Uani 1 1 d . . .
C8B C 0.7456(7) 0.4272(6) 0.4813(5) 0.046(2) Uani 1 1 d . . .
H8B1 H 0.7932 0.4368 0.5190 0.069 Uiso 1 1 calc R . .
H8B2 H 0.6809 0.4603 0.4858 0.069 Uiso 1 1 calc R . .
H8B3 H 0.7793 0.4458 0.4297 0.069 Uiso 1 1 calc R . .
C9B C 0.5251(7) 0.2883(6) 0.6615(5) 0.043(2) Uani 1 1 d . . .
H9B1 H 0.5455 0.3207 0.6987 0.065 Uiso 1 1 calc R . .
H9B2 H 0.5861 0.2572 0.6448 0.065 Uiso 1 1 calc R . .
H9B3 H 0.4701 0.2473 0.6853 0.065 Uiso 1 1 calc R . .
C10B C 0.2688(6) 0.3712(6) 0.2960(5) 0.041(2) Uani 1 1 d . . .
H10D H 0.2734 0.3195 0.2747 0.061 Uiso 1 1 calc R . .
H10E H 0.2106 0.4074 0.2746 0.061 Uiso 1 1 calc R . .
H10F H 0.2566 0.3548 0.3517 0.061 Uiso 1 1 calc R . .
C11B C 0.3956(7) 0.6028(5) 0.1417(5) 0.0305(19) Uani 1 1 d . . .
H11B H 0.3591 0.6405 0.1037 0.037 Uiso 1 1 calc R . .
C12B C 0.4995(7) 0.6316(5) 0.1551(4) 0.0291(18) Uani 1 1 d . . .
C13B C 0.5264(8) 0.7178(5) 0.1154(5) 0.040(2) Uani 1 1 d . . .
H13B H 0.4779 0.7509 0.0834 0.049 Uiso 1 1 calc R . .
C14B C 0.6225(7) 0.7533(6) 0.1233(5) 0.045(2) Uani 1 1 d . . .
C15B C 0.6960(8) 0.7054(6) 0.1691(5) 0.043(2) Uani 1 1 d . . .
H15B H 0.7614 0.7300 0.1740 0.052 Uiso 1 1 calc R . .
C16B C 0.6731(6) 0.6208(5) 0.2078(5) 0.033(2) Uani 1 1 d . . .
C17B C 0.5742(7) 0.5789(5) 0.2030(4) 0.0304(19) Uani 1 1 d . . .
C18B C 0.2408(6) 0.5211(5) 0.1507(5) 0.033(2) Uani 1 1 d . . .
C19B C 0.2280(7) 0.4708(5) 0.0971(5) 0.034(2) Uani 1 1 d . . .
C20B C 0.1265(7) 0.4626(6) 0.0739(5) 0.041(2) Uani 1 1 d . . .
H20B H 0.1157 0.4287 0.0376 0.049 Uiso 1 1 calc R . .
C21B C 0.0402(7) 0.5047(6) 0.1045(5) 0.046(2) Uani 1 1 d . . .
H21B H -0.0276 0.5010 0.0871 0.055 Uiso 1 1 calc R . .
C22B C 0.0542(7) 0.5506(7) 0.1590(6) 0.056(3) Uani 1 1 d . . .
H22B H -0.0051 0.5750 0.1814 0.067 Uiso 1 1 calc R . .
C23B C 0.1544(8) 0.5627(7) 0.1828(6) 0.056(3) Uani 1 1 d . . .
C24B C 0.1744(10) 0.6100(11) 0.2545(12) 0.116(7) Uani 1 1 d . . .
H24B H 0.2494 0.6059 0.2674 0.139 Uiso 1 1 calc R . .
C25B C 0.141(2) 0.7042(10) 0.2209(9) 0.217(15) Uani 1 1 d . . .
H25D H 0.0661 0.7061 0.2126 0.325 Uiso 1 1 calc R . .
H25E H 0.1812 0.7255 0.1721 0.325 Uiso 1 1 calc R . .
H25F H 0.1549 0.7403 0.2569 0.325 Uiso 1 1 calc R . .
C26B C 0.102(2) 0.5812(11) 0.3231(9) 0.173(11) Uani 1 1 d . . .
H26D H 0.1137 0.6152 0.3612 0.260 Uiso 1 1 calc R . .
H26E H 0.1147 0.5203 0.3449 0.260 Uiso 1 1 calc R . .
H26F H 0.0293 0.5890 0.3086 0.260 Uiso 1 1 calc R . .
C27B C 0.3230(7) 0.4266(6) 0.0623(5) 0.038(2) Uani 1 1 d . . .
H27B H 0.3812 0.4248 0.0970 0.046 Uiso 1 1 calc R . .
C28B C 0.3020(9) 0.3324(7) 0.0574(6) 0.060(3) Uani 1 1 d . . .
H28D H 0.2707 0.3009 0.1066 0.090 Uiso 1 1 calc R . .
H28E H 0.3683 0.3048 0.0451 0.090 Uiso 1 1 calc R . .
H28F H 0.2538 0.3320 0.0173 0.090 Uiso 1 1 calc R . .
C29B C 0.3619(8) 0.4824(7) -0.0175(6) 0.057(3) Uani 1 1 d . . .
H29D H 0.4233 0.4549 -0.0382 0.085 Uiso 1 1 calc R . .
H29E H 0.3810 0.5397 -0.0115 0.085 Uiso 1 1 calc R . .
H29F H 0.3059 0.4876 -0.0528 0.085 Uiso 1 1 calc R . .
C1S C 0.0603(12) 0.1183(10) 0.9004(6) 0.043(3) Uani 1 1 d . . .
C2S C 1.0006(11) 0.2949(10) 0.4018(7) 0.093(5) Uani 1 1 d . . .
H2S1 H 1.0730 0.2811 0.3849 0.111 Uiso 1 1 calc R . .
H2S2 H 1.0042 0.3171 0.4490 0.111 Uiso 1 1 calc R . .
Cl2' Cl 0.0638(7) 0.2082(7) 0.9363(5) 0.135(5) Uani 0.519(14) 1 d P . .
Cl1S Cl -0.0786(5) 0.0747(5) 0.9062(4) 0.181(3) Uani 1 1 d . . .
Cl2S Cl 0.0494(19) 0.133(2) 0.8931(17) 0.292(17) Uani 0.481(14) 1 d P . .
Cl3S Cl 0.9328(5) 0.2051(5) 0.4234(3) 0.179(3) Uani 1 1 d . . .
Cl4S Cl 0.9450(5) 0.3891(5) 0.3205(3) 0.191(3) Uani 1 1 d . . .
O1W O -0.1199(5) -0.0052(5) 0.9446(4) 0.0546(18) Uani 1 1 d . . .

loop_
_atom_site_aniso_label
_atom_site_aniso_U_11
_atom_site_aniso_U_22
_atom_site_aniso_U_33
_atom_site_aniso_U_23
_atom_site_aniso_U_13
_atom_site_aniso_U_12
Pd1A 0.0282(4) 0.0267(4) 0.0327(4) -0.0004(3) -0.0063(3) -0.0035(3)
P1A 0.0429(14) 0.0318(13) 0.0504(15) 0.0105(11) -0.0188(12) -0.0093(11)
N1A 0.077(8) 0.053(6) 0.116(9) 0.045(6) -0.057(7) -0.031(6)
N2A 0.079(7) 0.047(5) 0.083(7) 0.027(5) -0.060(6) -0.025(5)
N3A 0.070(7) 0.043(6) 0.137(10) 0.002(6) -0.036(7) 0.020(5)
N4A 0.023(3) 0.024(4) 0.024(3) 0.000(3) -0.003(3) -0.004(3)
O1A 0.065(5) 0.049(4) 0.048(4) 0.011(3) -0.029(4) -0.004(4)
O2A 0.053(5) 0.113(7) 0.073(6) 0.015(5) 0.016(4) 0.011(5)
O3A 0.028(3) 0.033(3) 0.049(4) 0.008(3) -0.012(3) -0.005(3)
Cl1A 0.0472(15) 0.0331(13) 0.0817(18) 0.0098(12) -0.0094(13) -0.0153(11)
Cl2A 0.0263(12) 0.0513(14) 0.0662(16) 0.0023(12) -0.0153(11) -0.0035(10)
C1A 0.074(8) 0.049(6) 0.067(7) 0.015(5) -0.042(6) -0.021(6)
C2A 0.054(7) 0.051(7) 0.103(9) 0.009(6) -0.013(7) 0.020(6)
C3A 0.069(7) 0.035(5) 0.067(7) 0.019(5) -0.042(6) -0.022(5)
C4A 0.120(12) 0.065(8) 0.108(10) 0.053(7) -0.092(10) -0.052(8)
C5A 0.100(12) 0.035(7) 0.22(2) 0.017(9) -0.113(13) -0.004(8)
C6A 0.054(6) 0.031(5) 0.033(5) -0.003(4) 0.000(5) -0.001(4)
C7A 0.041(6) 0.064(7) 0.063(7) -0.024(6) 0.009(5) 0.021(6)
C8A 0.052(6) 0.046(6) 0.069(7) -0.010(5) -0.017(5) -0.004(5)
C9A 0.060(7) 0.075(8) 0.077(8) -0.029(6) -0.012(6) 0.039(6)
C10A 0.045(6) 0.035(5) 0.062(6) -0.005(5) -0.021(5) -0.007(4)
C11A 0.026(4) 0.026(4) 0.026(4) -0.009(3) -0.001(3) 0.008(4)
C12A 0.018(4) 0.029(4) 0.025(4) -0.008(3) 0.002(3) -0.003(3)
C13A 0.020(4) 0.032(5) 0.033(4) -0.006(4) -0.003(3) 0.001(4)
C14A 0.042(5) 0.022(4) 0.038(5) -0.003(4) 0.003(4) 0.000(4)
C15A 0.023(4) 0.039(5) 0.044(5) -0.014(4) 0.005(4) -0.008(4)
C16A 0.019(4) 0.040(5) 0.037(5) -0.008(4) -0.004(4) 0.000(4)
C17A 0.024(4) 0.039(5) 0.028(4) -0.005(4) 0.003(4) -0.004(4)
C18A 0.028(5) 0.020(4) 0.039(5) -0.003(4) -0.007(4) -0.002(3)
C19A 0.030(5) 0.022(4) 0.044(5) -0.012(4) -0.006(4) 0.000(4)
C20A 0.039(5) 0.024(4) 0.046(5) -0.012(4) -0.012(4) 0.005(4)
C21A 0.026(5) 0.024(4) 0.070(7) -0.003(4) -0.015(5) -0.003(4)
C22A 0.023(5) 0.045(5) 0.046(6) -0.002(4) 0.002(4) -0.002(4)
C23A 0.031(5) 0.031(5) 0.036(5) 0.000(4) 0.000(4) 0.001(4)
C24A 0.029(5) 0.066(7) 0.034(5) -0.002(4) 0.006(4) 0.005(5)
C25A 0.173(16) 0.070(8) 0.070(8) -0.033(7) -0.056(9) 0.043(9)
C26A 0.160(15) 0.100(10) 0.040(7) 0.012(7) 0.011(8) -0.010(10)
C27A 0.031(5) 0.055(6) 0.051(6) -0.035(5) -0.001(4) -0.008(4)
C28A 0.22(2) 0.059(9) 0.175(16) -0.007(9) 0.147(16) 0.041(11)
C29A 0.21(2) 0.24(2) 0.106(12) 0.119(14) 0.120(13) 0.185(18)
Pd1B 0.0248(4) 0.0268(4) 0.0336(4) -0.0057(3) -0.0053(3) -0.0005(3)
P1B 0.0267(12) 0.0226(11) 0.0327(12) -0.0049(9) -0.0042(9) -0.0019(9)
N1B 0.041(4) 0.032(4) 0.036(4) -0.015(3) -0.008(3) -0.005(3)
N2B 0.029(4) 0.025(4) 0.039(4) 0.000(3) -0.011(3) 0.004(3)
N3B 0.039(4) 0.025(4) 0.032(4) -0.009(3) -0.006(3) -0.001(3)
N4B 0.029(4) 0.030(4) 0.033(4) -0.012(3) -0.010(3) 0.002(3)
O1B 0.039(4) 0.039(3) 0.042(4) 0.006(3) -0.018(3) 0.005(3)
O2B 0.062(4) 0.039(4) 0.045(4) -0.017(3) -0.008(3) 0.000(3)
O3B 0.025(3) 0.034(3) 0.036(3) 0.000(3) -0.004(2) -0.003(2)
Cl1B 0.112(3) 0.0482(15) 0.0660(18) 0.0191(13) -0.0392(18) -0.0400(16)
Cl2B 0.0293(12) 0.0537(14) 0.0593(15) 0.0026(12) -0.0087(11) -0.0095(11)
C1B 0.031(5) 0.030(4) 0.038(5) -0.002(4) -0.006(4) 0.004(4)
C2B 0.032(5) 0.034(5) 0.038(5) -0.010(4) -0.003(4) 0.003(4)
C3B 0.034(5) 0.027(4) 0.034(5) -0.006(4) -0.003(4) -0.009(4)
C4B 0.033(5) 0.027(4) 0.038(5) -0.001(4) -0.009(4) 0.003(4)
C5B 0.043(5) 0.030(5) 0.032(5) 0.000(4) -0.002(4) -0.016(4)
C6B 0.029(5) 0.040(5) 0.038(5) -0.009(4) -0.005(4) 0.002(4)
C7B 0.026(5) 0.045(6) 0.034(5) -0.014(4) 0.006(4) -0.006(4)
C8B 0.043(6) 0.044(5) 0.052(6) -0.007(4) -0.020(5) -0.008(4)
C9B 0.049(6) 0.050(6) 0.032(5) -0.012(4) 0.000(4) -0.006(5)
C10B 0.021(4) 0.042(5) 0.055(6) 0.000(4) -0.008(4) -0.006(4)
C11B 0.036(5) 0.029(4) 0.029(4) -0.012(4) -0.004(4) 0.005(4)
C12B 0.042(5) 0.025(4) 0.022(4) -0.007(3) -0.007(4) -0.005(4)
C13B 0.064(6) 0.030(5) 0.029(5) -0.005(4) -0.016(4) 0.003(4)
C14B 0.045(6) 0.047(6) 0.041(5) -0.002(4) -0.012(5) -0.023(5)
C15B 0.058(6) 0.046(6) 0.022(4) 0.000(4) -0.002(4) -0.020(5)
C16B 0.031(5) 0.041(5) 0.030(5) -0.012(4) -0.004(4) -0.006(4)
C17B 0.035(5) 0.031(5) 0.025(4) -0.007(4) 0.003(4) 0.000(4)
C18B 0.026(5) 0.038(5) 0.035(5) -0.005(4) -0.014(4) 0.003(4)
C19B 0.036(5) 0.035(5) 0.031(5) -0.002(4) -0.007(4) -0.001(4)
C20B 0.048(6) 0.041(5) 0.029(5) 0.005(4) -0.014(4) -0.017(5)
C21B 0.036(6) 0.047(6) 0.047(6) 0.009(5) -0.015(5) -0.007(5)
C22B 0.029(5) 0.061(7) 0.078(8) -0.012(6) -0.013(5) 0.014(5)
C23B 0.034(6) 0.070(7) 0.076(7) -0.043(6) -0.006(5) 0.010(5)
C24B 0.035(7) 0.121(13) 0.223(19) -0.120(14) 0.035(9) 0.004(7)
C25B 0.45(4) 0.094(13) 0.105(13) -0.052(11) 0.140(19) -0.101(19)
C26B 0.32(3) 0.130(15) 0.089(12) -0.057(11) -0.078(16) 0.118(19)
C27B 0.034(5) 0.048(5) 0.038(5) -0.020(4) -0.003(4) 0.005(4)
C28B 0.062(7) 0.060(7) 0.062(7) -0.028(5) 0.006(6) -0.004(6)
C29B 0.051(6) 0.062(7) 0.060(7) -0.023(5) 0.016(5) -0.007(5)
C1S 0.040(7) 0.076(8) 0.022(5) -0.030(5) 0.023(5) -0.039(6)
C2S 0.075(9) 0.149(13) 0.060(8) -0.030(8) -0.003(7) -0.059(9)
Cl2' 0.123(7) 0.179(10) 0.122(7) -0.094(6) 0.071(5) -0.091(6)
Cl1S 0.131(5) 0.221(7) 0.228(7) -0.122(6) -0.032(5) -0.016(5)
Cl2S 0.134(17) 0.35(4) 0.43(3) -0.17(3) 0.046(19) -0.10(2)
Cl3S 0.141(5) 0.294(8) 0.105(4) -0.053(4) -0.016(3) 0.033(5)
Cl4S 0.162(5) 0.308(8) 0.131(4) -0.103(5) -0.035(4) 0.074(6)
O1W 0.035(4) 0.082(5) 0.045(4) -0.010(4) 0.003(3) -0.034(4)

loop_
_geom_bond_atom_site_label_1
_geom_bond_atom_site_label_2
_geom_bond_distance
_geom_bond_site_symmetry_2
_geom_bond_publ_flag
Pd1A C10A 2.029(8) . ?
Pd1A O3A 2.077(5) . ?
Pd1A N4A 2.080(6) . ?
Pd1A P1A 2.209(2) . ?
P1A C2A 1.814(12) . ?
P1A C1A 1.826(10) . ?
P1A C3A 1.833(8) . ?
N1A C5A 1.44(2) . ?
N1A C3A 1.446(13) . ?
N1A C4A 1.468(17) . ?
N2A C6A 1.329(12) . ?
N2A C4A 1.459(12) . ?
N2A C1A 1.465(12) . ?
N3A C7A 1.313(14) . ?
N3A C2A 1.438(13) . ?
N3A C5A 1.512(17) . ?
N4A C11A 1.301(9) . ?
N4A C18A 1.454(10) . ?
O1A C6A 1.219(11) . ?
O2A C7A 1.192(12) . ?
O3A C17A 1.280(9) . ?
Cl1A C14A 1.752(8) . ?
Cl2A C16A 1.737(8) . ?
C6A C8A 1.501(12) . ?
C7A C9A 1.489(14) . ?
C11A C12A 1.437(10) . ?
C12A C13A 1.408(10) . ?
C12A C17A 1.412(11) . ?
C13A C14A 1.352(11) . ?
C14A C15A 1.374(12) . ?
C15A C16A 1.384(11) . ?
C16A C17A 1.437(11) . ?
C18A C19A 1.389(11) . ?
C18A C23A 1.410(11) . ?
C19A C20A 1.391(11) . ?
C19A C27A 1.535(11) . ?
C20A C21A 1.394(12) . ?
C21A C22A 1.369(12) . ?
C22A C23A 1.373(11) . ?
C23A C24A 1.528(12) . ?
C24A C25A 1.479(14) . ?
C24A C26A 1.552(14) . ?
C27A C28A 1.424(15) . ?
C27A C29A 1.449(15) . ?
Pd1B C10B 2.050(8) . ?
Pd1B O3B 2.083(5) . ?
Pd1B N4B 2.101(6) . ?
Pd1B P1B 2.195(2) . ?
P1B C1B 1.819(8) . ?
P1B C3B 1.831(8) . ?
P1B C2B 1.836(8) . ?
N1B C4B 1.433(10) . ?
N1B C3B 1.454(10) . ?
N1B C5B 1.486(10) . ?
N2B C6B 1.366(10) . ?
N2B C4B 1.467(10) . ?
N2B C1B 1.476(10) . ?
N3B C7B 1.377(10) . ?
N3B C5B 1.454(10) . ?
N3B C2B 1.467(10) . ?
N4B C11B 1.302(10) . ?
N4B C18B 1.442(10) . ?
O1B C6B 1.224(10) . ?
O2B C7B 1.213(10) . ?
O3B C17B 1.277(9) . ?
Cl1B C14B 1.743(9) . ?
Cl2B C16B 1.736(8) . ?
C6B C8B 1.500(12) . ?
C7B C9B 1.492(12) . ?
C11B C12B 1.437(11) . ?
C12B C13B 1.412(11) . ?
C12B C17B 1.430(11) . ?
C13B C14B 1.364(12) . ?
C14B C15B 1.368(13) . ?
C15B C16B 1.375(11) . ?
C16B C17B 1.429(11) . ?
C18B C19B 1.370(11) . ?
C18B C23B 1.398(12) . ?
C19B C20B 1.380(12) . ?
C19B C27B 1.521(12) . ?
C20B C21B 1.392(13) . ?
C21B C22B 1.336(13) . ?
C22B C23B 1.380(13) . ?
C23B C24B 1.627(18) . ?
C24B C26B 1.45(2) . ?
C24B C25B 1.52(2) . ?
C27B C28B 1.521(12) . ?
C27B C29B 1.536(12) . ?
C1S Cl2' 1.662(17) . ?
C1S Cl1S 1.870(15) . ?
C2S Cl3S 1.614(13) . ?
C2S Cl4S 1.971(15) . ?
Cl2' Cl2S 1.54(3) . ?
Cl1S Cl2S 1.84(2) . ?
